data_7001167
loop_
_publ_author_name
'Berthet, Jean-Claude'
'Siffredi, G\'erald'
'Thu\'ery, Pierre'
'Ephritikhine, Michel'

_publ_section_title
;
 Synthesis and crystal structure of pentavalent uranyl complexes. The
 remarkable stability of UO2X (X = I, SO3CF3) in non-aqueous solutions
;
_journal_issue 18
_journal_name_full 'Dalton Transactions'
_journal_page_first 3478
_journal_page_last 3494
_journal_paper_doi 10.1039/b820659g
_journal_year 2009
_chemical_formula_moiety 'C55 H50 F15 K3 N10 O19 S5 U2, C5 H5 N'
_chemical_formula_sum 'C60 H55 F15 K3 N11 O19 S5 U2'
_chemical_formula_weight 2272.81
_space_group_IT_number 4
_symmetry_cell_setting monoclinic
_symmetry_space_group_name_Hall 'P 2yb'
_symmetry_space_group_name_H-M 'P 1 21 1'
_atom_sites_solution_hydrogens geom
_atom_sites_solution_primary direct
_atom_sites_solution_secondary difmap
_audit_creation_method SHELXL-97
_cell_angle_alpha 90.00
_cell_angle_beta 99.510(2)
_cell_angle_gamma 90.00
_cell_formula_units_Z 2
_cell_length_a 17.5189(6)
_cell_length_b 11.7341(2)
_cell_length_c 20.1579(7)
_cell_measurement_reflns_used 106663
_cell_measurement_temperature 100(2)
_cell_measurement_theta_max 25.68
_cell_measurement_theta_min 2.93
_cell_volume 4086.9(2)
_computing_cell_refinement 'HKL2000 (Otwinowski & Minor, 1997)'
_computing_data_collection 'COLLECT (Hooft, 1998)'
_computing_data_reduction 'HKL2000 (Otwinowski & Minor, 1997)'
_computing_molecular_graphics 'SHELXTL (Sheldrick, 1999)'
_computing_publication_material 'SHELXTL (Sheldrick, 1999); PLATON (Spek, 2003)'
_computing_structure_refinement 'SHELXL-97 (Sheldrick, 1997)'
_computing_structure_solution 'SHELXS-97 (Sheldrick, 1997)'
_diffrn_ambient_temperature 100(2)
_diffrn_measured_fraction_theta_full 0.997
_diffrn_measured_fraction_theta_max 0.997
_diffrn_measurement_device_type 'Nonius Kappa-CCD area-detector diffractometer'
_diffrn_measurement_method 'two \f and four \w scans with 2\% steps'
_diffrn_radiation_monochromator graphite
_diffrn_radiation_source 'fine-focus sealed tube'
_diffrn_radiation_type MoK\a
_diffrn_radiation_wavelength 0.71073
_diffrn_reflns_av_R_equivalents 0.0742
_diffrn_reflns_av_sigmaI/netI 0.0389
_diffrn_reflns_limit_h_max 21
_diffrn_reflns_limit_h_min -21
_diffrn_reflns_limit_k_max 14
_diffrn_reflns_limit_k_min -14
_diffrn_reflns_limit_l_max 24
_diffrn_reflns_limit_l_min -24
_diffrn_reflns_number 106663
_diffrn_reflns_theta_full 25.68
_diffrn_reflns_theta_max 25.68
_diffrn_reflns_theta_min 2.93
_diffrn_standards_decay_% 0
_diffrn_standards_interval_time 0
_diffrn_standards_number 0
_exptl_absorpt_coefficient_mu 4.343
_exptl_absorpt_correction_T_max 0.805
_exptl_absorpt_correction_T_min 0.640
_exptl_absorpt_correction_type multi-scan
_exptl_absorpt_process_details 'SCALEPACK (Otwinowski & Minor, 1997)'
_exptl_crystal_colour 'translucent light orange'
_exptl_crystal_density_diffrn 1.847
_exptl_crystal_density_method 'not measured'
_exptl_crystal_description platelet
_exptl_crystal_F_000 2200
_exptl_crystal_size_max 0.18
_exptl_crystal_size_mid 0.16
_exptl_crystal_size_min 0.05
_refine_diff_density_max 2.043
_refine_diff_density_min -1.176
_refine_diff_density_rms 0.163
_refine_ls_abs_structure_details 'Flack H D (1983), Acta Cryst. A39, 876-881'
_refine_ls_abs_structure_Flack 0.007(8)
_refine_ls_extinction_method none
_refine_ls_goodness_of_fit_ref 1.049
_refine_ls_hydrogen_treatment constr
_refine_ls_matrix_type full
_refine_ls_number_parameters 1034
_refine_ls_number_reflns 15426
_refine_ls_number_restraints 97
_refine_ls_restrained_S_all 1.092
_refine_ls_R_factor_all 0.0597
_refine_ls_R_factor_gt 0.0546
_refine_ls_shift/su_max 0.002
_refine_ls_shift/su_mean 0.000
_refine_ls_structure_factor_coef Fsqd
_refine_ls_weighting_details 'calc w=1/[\s^2^(Fo^2^)+(0.0643P)^2^+37.0398P] where P=(Fo^2^+2Fc^2^)/3'
_refine_ls_weighting_scheme calc
_refine_ls_wR_factor_gt 0.1358
_refine_ls_wR_factor_ref 0.1387
_reflns_number_gt 14246
_reflns_number_total 15426
_reflns_threshold_expression >2sigma(I)
_cod_data_source_file b820659g.txt
_cod_data_source_block 4.py
_cod_original_sg_symbol_H-M 'P 21'
_cod_database_code 7001167

loop_
_symmetry_equiv_pos_as_xyz
'x, y, z'
'-x, y+1/2, -z'

loop_
_atom_site_label
_atom_site_type_symbol
_atom_site_fract_x
_atom_site_fract_y
_atom_site_fract_z
_atom_site_U_iso_or_equiv
_atom_site_adp_type
_atom_site_occupancy
_atom_site_symmetry_multiplicity
_atom_site_calc_flag
_atom_site_refinement_flags
_atom_site_disorder_assembly
_atom_site_disorder_group
U1 U 0.47717(2) 0.55267(3) 0.75353(2) 0.02922(11) Uani 1 1 d . . .
U2 U 0.03324(2) 0.63369(3) 0.24619(2) 0.03445(13) Uani 1 1 d . . .
K1 K 0.40772(18) 0.6881(2) 0.54570(15) 0.0485(7) Uani 1 1 d . . .
K2 K 0.0598(2) 0.5496(3) 0.46544(15) 0.0649(9) Uani 1 1 d . . .
K3 K -0.0132(2) 0.7398(3) 0.02914(15) 0.0620(9) Uani 1 1 d . . .
S1 S 0.4929(2) 0.4238(3) 0.46933(16) 0.0456(8) Uani 1 1 d . . .
S2 S 0.2127(3) 0.7362(5) 0.5429(3) 0.113(2) Uani 1 1 d DU . .
S3 S 0.07965(18) 0.2741(3) 0.48832(15) 0.0448(7) Uani 1 1 d D . .
S4 S -0.0955(4) 1.0088(4) 0.0374(2) 0.0530(13) Uani 1 1 d . . .
S5 S -0.2185(3) 0.5490(6) -0.0162(3) 0.0760(15) Uani 1 1 d . . .
O1 O 0.4484(4) 0.5985(7) 0.6649(4) 0.037(2) Uani 1 1 d . . .
O2 O 0.5047(5) 0.5072(7) 0.8403(4) 0.0396(19) Uani 1 1 d . . .
O3 O 0.0427(5) 0.6038(8) 0.3359(4) 0.046(2) Uani 1 1 d . . .
O4 O 0.0249(5) 0.6670(7) 0.1559(4) 0.039(2) Uani 1 1 d . . .
O5 O 0.4928(7) 0.5433(8) 0.4852(5) 0.062(3) Uani 1 1 d . . .
O6 O 0.5268(6) 0.3545(8) 0.5249(4) 0.051(2) Uani 1 1 d . . .
O7 O 0.5163(6) 0.3914(8) 0.4059(4) 0.052(2) Uani 1 1 d . . .
O8 O 0.2729(6) 0.7299(12) 0.5996(5) 0.090(4) Uani 1 1 d D . .
O9 O 0.213(2) 0.683(2) 0.4802(8) 0.097(8) Uani 1 1 d D . .
O10 O 0.1472(8) 0.6782(14) 0.5672(10) 0.154(7) Uani 1 1 d D . .
O11 O 0.0800(8) 0.3566(10) 0.5411(5) 0.073(3) Uani 1 1 d . . .
O12 O 0.0460(7) 0.3131(11) 0.4240(5) 0.068(3) Uani 1 1 d . . .
O13 O 0.0597(6) 0.1585(9) 0.5040(6) 0.069(3) Uani 1 1 d . . .
O14 O -0.0560(11) 0.9601(16) -0.0153(7) 0.079(5) Uani 1 1 d . . .
O15 O -0.0928(7) 0.9444(16) 0.0951(6) 0.110(5) Uani 1 1 d U . .
O16 O -0.0563(10) 1.1149(15) 0.0522(10) 0.132(6) Uani 1 1 d . . .
O17 O -0.1447(7) 0.6023(13) 0.0118(7) 0.093(6) Uani 1 1 d D . .
O18 O -0.2535(6) 0.4845(10) 0.0329(5) 0.066(3) Uani 1 1 d D . .
O19 O -0.2690(7) 0.6004(12) -0.0647(6) 0.125(6) Uani 1 1 d D . .
N1 N 0.3989(5) 0.7238(9) 0.7912(5) 0.035(2) Uani 1 1 d . . .
N2 N 0.5675(5) 0.7274(8) 0.7866(5) 0.0278(19) Uani 1 1 d . . .
N3 N 0.6110(5) 0.5097(7) 0.7167(4) 0.0259(18) Uani 1 1 d . . .
N4 N 0.4672(5) 0.3360(8) 0.7229(6) 0.033(2) Uani 1 1 d . . .
N6 N 0.0337(5) 0.8506(10) 0.2740(5) 0.037(3) Uani 1 1 d . . .
N7 N 0.1806(6) 0.6917(11) 0.2633(6) 0.050(3) Uani 1 1 d . . .
N8 N 0.1186(5) 0.4586(9) 0.2306(5) 0.033(2) Uani 1 1 d . . .
N9 N -0.0510(6) 0.4507(9) 0.2216(5) 0.037(2) Uani 1 1 d . . .
N10 N -0.1119(6) 0.6821(10) 0.2397(7) 0.056(3) Uani 1 1 d . . .
N11 N 0.4685(10) 0.5951(13) 0.0320(7) 0.051(4) Uani 1 1 d . . .
F1 F 0.3606(6) 0.4235(10) 0.5101(4) 0.077(3) Uani 1 1 d . . .
F2 F 0.3514(6) 0.4445(9) 0.4037(4) 0.079(3) Uani 1 1 d . . .
F3 F 0.3777(6) 0.2798(8) 0.4464(5) 0.076(3) Uani 1 1 d . . .
F4 F 0.2262(15) 0.9352(15) 0.5142(11) 0.140(8) Uani 1 1 d U . .
F5 F 0.1570(7) 0.9182(9) 0.5886(5) 0.089(3) Uani 1 1 d . . .
F6 F 0.1147(12) 0.879(2) 0.4896(9) 0.133(7) Uani 1 1 d . . .
F7 F 0.1890(9) 0.1823(14) 0.4324(7) 0.141(6) Uani 1 1 d U . .
F8 F 0.2232(8) 0.2180(17) 0.5338(9) 0.155(6) Uani 1 1 d U . .
F9 F 0.2062(6) 0.3590(15) 0.4596(8) 0.136(6) Uani 1 1 d U . .
F10 F -0.1849(12) 1.1061(15) -0.0516(7) 0.110(6) Uani 1 1 d . . .
F11 F -0.2262(11) 0.9624(18) -0.0179(10) 0.127(7) Uani 1 1 d . . .
F12 F -0.2247(7) 1.1084(10) 0.0478(5) 0.102(4) Uani 1 1 d . . .
F13 F -0.2343(8) 0.3748(14) -0.0839(8) 0.106(8) Uani 1 1 d D . .
F14 F -0.1406(8) 0.4841(13) -0.1060(5) 0.111(6) Uani 1 1 d D . .
F15 F -0.1214(6) 0.3793(10) -0.0160(5) 0.109(4) Uani 1 1 d D . .
C1 C 0.3620(8) 0.7915(11) 0.7477(8) 0.045(3) Uani 1 1 d . . .
H1 H 0.3655 0.7792 0.7027 0.054 Uiso 1 1 calc R . .
C2 C 0.3162(8) 0.8839(12) 0.7634(8) 0.049(3) Uani 1 1 d . . .
H2 H 0.2918 0.9327 0.7301 0.059 Uiso 1 1 calc R . .
C3 C 0.3092(8) 0.8988(11) 0.8304(7) 0.049(3) Uani 1 1 d . . .
H3 H 0.2776 0.9555 0.8433 0.059 Uiso 1 1 calc R . .
C4 C 0.3507(8) 0.8266(12) 0.8772(8) 0.051(3) Uani 1 1 d . . .
H4 H 0.3490 0.8354 0.9228 0.061 Uiso 1 1 calc R . .
C5 C 0.3942(7) 0.7424(12) 0.8556(7) 0.046(3) Uani 1 1 d . . .
H5 H 0.4223 0.6950 0.8877 0.055 Uiso 1 1 calc R . .
C6 C 0.5763(7) 0.8092(11) 0.7421(6) 0.035(3) Uani 1 1 d . . .
H6 H 0.5549 0.7990 0.6972 0.042 Uiso 1 1 calc R . .
C7 C 0.6171(7) 0.9099(11) 0.7617(6) 0.036(3) Uani 1 1 d . . .
H7 H 0.6244 0.9643 0.7298 0.043 Uiso 1 1 calc R . .
C8 C 0.6462(8) 0.9273(11) 0.8286(6) 0.045(3) Uani 1 1 d . . .
H8 H 0.6722 0.9942 0.8429 0.053 Uiso 1 1 calc R . .
C9 C 0.6357(7) 0.8427(11) 0.8738(7) 0.044(3) Uani 1 1 d . . .
H9 H 0.6552 0.8520 0.9193 0.053 Uiso 1 1 calc R . .
C10 C 0.5965(6) 0.7451(10) 0.8520(6) 0.034(3) Uani 1 1 d . . .
H10 H 0.5898 0.6893 0.8833 0.041 Uiso 1 1 calc R . .
C11 C 0.6143(6) 0.5089(9) 0.6505(5) 0.034(2) Uani 1 1 d . . .
H11 H 0.5683 0.5150 0.6202 0.040 Uiso 1 1 calc R . .
C12 C 0.6829(8) 0.4995(11) 0.6254(6) 0.045(3) Uani 1 1 d . . .
H12 H 0.6836 0.5010 0.5794 0.054 Uiso 1 1 calc R . .
C13 C 0.7517(7) 0.4877(10) 0.6722(7) 0.040(3) Uani 1 1 d . . .
H13 H 0.7995 0.4812 0.6581 0.048 Uiso 1 1 calc R . .
C14 C 0.7458(6) 0.4860(11) 0.7394(7) 0.039(3) Uani 1 1 d . . .
H14 H 0.7900 0.4779 0.7716 0.047 Uiso 1 1 calc R . .
C15 C 0.6755(7) 0.4962(9) 0.7585(6) 0.038(3) Uani 1 1 d . . .
H15 H 0.6732 0.4935 0.8043 0.045 Uiso 1 1 calc R . .
C16 C 0.4764(7) 0.2558(12) 0.7728(9) 0.050(4) Uani 1 1 d . . .
H16 H 0.4867 0.2814 0.8170 0.060 Uiso 1 1 calc R . .
C17 C 0.4717(7) 0.1420(15) 0.7626(7) 0.044(3) Uani 1 1 d . . .
H17 H 0.4797 0.0906 0.7982 0.053 Uiso 1 1 calc R . .
C18 C 0.4539(7) 0.1050(12) 0.6949(9) 0.056(4) Uani 1 1 d . . .
H18 H 0.4478 0.0278 0.6848 0.067 Uiso 1 1 calc R . .
C19 C 0.4459(8) 0.1849(12) 0.6443(9) 0.052(4) Uani 1 1 d . . .
H19 H 0.4353 0.1618 0.5995 0.062 Uiso 1 1 calc R . .
C20 C 0.4535(8) 0.2994(12) 0.6598(8) 0.046(3) Uani 1 1 d . . .
H20 H 0.4489 0.3523 0.6251 0.055 Uiso 1 1 calc R . .
N5 N 0.3330(4) 0.4912(8) 0.7502(5) 0.056(3) Uani 1 1 d G . .
C21 C 0.3044(6) 0.4712(10) 0.8095(5) 0.086(6) Uani 1 1 d GU . .
H21 H 0.3382 0.4670 0.8502 0.103 Uiso 1 1 calc R . .
C22 C 0.2253(7) 0.4574(12) 0.8079(7) 0.113(8) Uani 1 1 d GU . .
H22 H 0.2062 0.4440 0.8476 0.135 Uiso 1 1 calc R . .
C23 C 0.1749(4) 0.4636(12) 0.7471(9) 0.118(8) Uani 1 1 d GU . .
H23 H 0.1219 0.4544 0.7461 0.142 Uiso 1 1 calc R . .
C24 C 0.2035(6) 0.4837(11) 0.6878(8) 0.108(7) Uani 1 1 d GU . .
H24 H 0.1697 0.4878 0.6471 0.130 Uiso 1 1 calc R . .
C25 C 0.2825(6) 0.4974(9) 0.6894(5) 0.084(6) Uani 1 1 d GU . .
H25 H 0.3017 0.5108 0.6497 0.101 Uiso 1 1 calc R . .
C26 C 0.0358(6) 0.9308(12) 0.2273(6) 0.034(3) Uani 1 1 d . . .
H26 H 0.0385 0.9061 0.1839 0.041 Uiso 1 1 calc R . .
C27 C 0.0343(6) 1.0460(19) 0.2375(6) 0.048(3) Uani 1 1 d . . .
H27 H 0.0330 1.0973 0.2021 0.058 Uiso 1 1 calc R . .
C28 C 0.0350(7) 1.0838(11) 0.3046(6) 0.041(3) Uani 1 1 d . . .
H28 H 0.0373 1.1609 0.3155 0.049 Uiso 1 1 calc R . .
C29 C 0.0321(8) 1.0008(12) 0.3530(7) 0.047(3) Uani 1 1 d . . .
H29 H 0.0301 1.0226 0.3970 0.056 Uiso 1 1 calc R . .
C30 C 0.0323(7) 0.8877(11) 0.3375(6) 0.037(3) Uani 1 1 d . . .
H30 H 0.0313 0.8344 0.3715 0.045 Uiso 1 1 calc R . .
C31 C 0.2144(9) 0.7037(12) 0.2100(8) 0.056(4) Uani 1 1 d . . .
H31 H 0.1846 0.7035 0.1673 0.067 Uiso 1 1 calc R . .
C32 C 0.2954(9) 0.7168(11) 0.2171(8) 0.053(4) Uani 1 1 d . . .
H32 H 0.3194 0.7260 0.1796 0.064 Uiso 1 1 calc R . .
C33 C 0.3363(8) 0.7158(13) 0.2785(9) 0.062(4) Uani 1 1 d . . .
H33 H 0.3899 0.7219 0.2836 0.074 Uiso 1 1 calc R . .
C34 C 0.3011(8) 0.7059(12) 0.3366(8) 0.055(4) Uani 1 1 d . . .
H34 H 0.3296 0.7075 0.3798 0.066 Uiso 1 1 calc R . .
C35 C 0.2208(8) 0.6935(13) 0.3248(8) 0.052(4) Uani 1 1 d . . .
H35 H 0.1948 0.6864 0.3613 0.063 Uiso 1 1 calc R . .
C36 C 0.1535(8) 0.3963(13) 0.2798(6) 0.049(3) Uani 1 1 d . . .
H36 H 0.1519 0.4210 0.3233 0.059 Uiso 1 1 calc R . .
C37 C 0.1933(10) 0.2951(13) 0.2723(7) 0.059(4) Uani 1 1 d . . .
H37 H 0.2164 0.2535 0.3095 0.070 Uiso 1 1 calc R . .
C38 C 0.1970(9) 0.2588(12) 0.2071(7) 0.052(3) Uani 1 1 d . . .
H38 H 0.2226 0.1918 0.1994 0.063 Uiso 1 1 calc R . .
C39 C 0.1607(7) 0.3270(10) 0.1529(6) 0.038(3) Uani 1 1 d . . .
H39 H 0.1630 0.3070 0.1086 0.046 Uiso 1 1 calc R . .
C40 C 0.1230(7) 0.4205(11) 0.1669(6) 0.038(3) Uani 1 1 d . . .
H40 H 0.0979 0.4631 0.1309 0.045 Uiso 1 1 calc R . .
C41 C -0.0692(7) 0.3847(12) 0.2721(7) 0.041(3) Uani 1 1 d . . .
H41 H -0.0517 0.4085 0.3160 0.050 Uiso 1 1 calc R . .
C42 C -0.1109(8) 0.2867(11) 0.2635(7) 0.045(3) Uani 1 1 d . . .
H42 H -0.1214 0.2438 0.2998 0.053 Uiso 1 1 calc R . .
C43 C -0.1367(9) 0.2548(12) 0.1980(8) 0.056(4) Uani 1 1 d . . .
H43 H -0.1670 0.1897 0.1890 0.068 Uiso 1 1 calc R . .
C44 C -0.1179(8) 0.3189(12) 0.1453(7) 0.049(3) Uani 1 1 d . . .
H44 H -0.1337 0.2962 0.1009 0.059 Uiso 1 1 calc R . .
C45 C -0.0765(7) 0.4142(11) 0.1596(6) 0.041(3) Uani 1 1 d . . .
H45 H -0.0649 0.4575 0.1239 0.050 Uiso 1 1 calc R . .
C46 C -0.1442(11) 0.6849(13) 0.2966(11) 0.079(5) Uani 1 1 d . . .
H46 H -0.1069 0.6824 0.3352 0.095 Uiso 1 1 calc R . .
C47 C -0.2132(11) 0.6896(17) 0.3091(10) 0.064(5) Uani 1 1 d D . .
H47 H -0.2276 0.6951 0.3514 0.077 Uiso 1 1 calc R . .
C48 C -0.2622(9) 0.6851(13) 0.2484(9) 0.070(4) Uani 1 1 d D . .
H48 H -0.3150 0.6820 0.2494 0.084 Uiso 1 1 calc R . .
C49 C -0.2390(9) 0.6847(18) 0.1849(13) 0.074(6) Uani 1 1 d . . .
H49 H -0.2757 0.6846 0.1458 0.089 Uiso 1 1 calc R . .
C50 C -0.1596(8) 0.6844(14) 0.1812(9) 0.072(4) Uani 1 1 d . . .
H50 H -0.1416 0.6858 0.1403 0.086 Uiso 1 1 calc R . .
C51 C 0.3884(12) 0.3900(13) 0.4557(7) 0.072(5) Uani 1 1 d . . .
C52 C 0.1820(12) 0.8815(17) 0.5384(9) 0.081(5) Uani 1 1 d . . .
C53 C 0.1795(7) 0.258(2) 0.4790(11) 0.095(6) Uani 1 1 d D . .
C54 C -0.1818(14) 1.044(2) 0.0026(10) 0.039(5) Uani 1 1 d . . .
C55 C -0.1760(7) 0.4458(13) -0.0540(7) 0.079(7) Uani 1 1 d D . .
C56 C 0.5458(10) 0.6086(15) 0.0273(7) 0.067(4) Uani 1 1 d . . .
H56 H 0.5763 0.5463 0.0203 0.080 Uiso 1 1 calc R . .
C57 C 0.5758(9) 0.7140(16) 0.0332(7) 0.079(6) Uani 1 1 d D . .
H57 H 0.6274 0.7250 0.0289 0.095 Uiso 1 1 calc R . .
C58 C 0.5321(11) 0.8056(16) 0.0455(10) 0.054(5) Uani 1 1 d D . .
H58 H 0.5532 0.8785 0.0499 0.065 Uiso 1 1 calc R . .
C59 C 0.4559(11) 0.787(2) 0.0513(11) 0.073(6) Uani 1 1 d . . .
H59 H 0.4247 0.8469 0.0610 0.088 Uiso 1 1 calc R . .
C60 C 0.4286(8) 0.6854(13) 0.0430(5) 0.054(4) Uani 1 1 d . . .
H60 H 0.3764 0.6753 0.0450 0.065 Uiso 1 1 calc R . .

loop_
_atom_site_aniso_label
_atom_site_aniso_U_11
_atom_site_aniso_U_22
_atom_site_aniso_U_33
_atom_site_aniso_U_23
_atom_site_aniso_U_13
_atom_site_aniso_U_12
U1 0.02576(19) 0.0231(2) 0.0400(3) -0.00262(19) 0.00924(15) -0.00059(17)
U2 0.0329(2) 0.0407(3) 0.0327(2) -0.0139(2) 0.01389(17) -0.01057(19)
K1 0.0562(17) 0.0359(15) 0.0461(15) -0.0029(12) -0.0131(13) 0.0094(12)
K2 0.101(2) 0.0559(18) 0.0483(16) -0.0173(16) 0.0422(16) -0.025(2)
K3 0.071(2) 0.064(2) 0.0421(15) -0.0135(14) -0.0169(14) 0.0288(17)
S1 0.068(2) 0.0322(16) 0.0346(16) -0.0026(12) 0.0014(14) -0.0055(14)
S2 0.065(3) 0.085(3) 0.165(5) -0.077(4) -0.049(3) 0.032(3)
S3 0.0425(17) 0.062(2) 0.0322(15) -0.0028(14) 0.0113(13) 0.0048(15)
S4 0.126(4) 0.0196(18) 0.0142(17) -0.0006(15) 0.014(2) -0.013(2)
S5 0.073(3) 0.089(4) 0.067(3) 0.012(3) 0.015(2) 0.027(3)
O1 0.028(4) 0.033(4) 0.044(5) -0.011(4) -0.008(3) 0.003(3)
O2 0.054(5) 0.032(4) 0.035(4) 0.004(3) 0.016(4) 0.001(4)
O3 0.057(5) 0.054(6) 0.031(4) -0.010(4) 0.024(4) -0.018(4)
O4 0.037(4) 0.049(5) 0.030(4) -0.012(4) 0.008(3) -0.002(4)
O5 0.110(8) 0.023(4) 0.056(6) -0.017(4) 0.022(5) 0.001(5)
O6 0.062(6) 0.047(5) 0.041(5) 0.001(4) -0.003(4) -0.008(5)
O7 0.083(7) 0.038(5) 0.032(5) -0.009(4) 0.001(4) -0.004(5)
O8 0.046(6) 0.109(9) 0.112(9) 0.043(8) 0.006(6) 0.020(6)
O9 0.145(18) 0.085(15) 0.069(12) -0.006(11) 0.040(13) -0.006(13)
O10 0.098(11) 0.105(11) 0.240(17) -0.055(12) -0.030(11) 0.008(9)
O11 0.121(10) 0.070(7) 0.031(5) -0.013(5) 0.023(6) -0.032(7)
O12 0.085(8) 0.077(8) 0.037(5) -0.008(5) -0.004(5) 0.032(6)
O13 0.063(6) 0.060(7) 0.084(8) 0.000(6) 0.009(6) 0.007(5)
O14 0.102(11) 0.081(10) 0.046(8) 0.005(8) -0.015(8) 0.009(9)
O15 0.065(7) 0.191(14) 0.068(7) 0.055(8) -0.010(6) -0.026(8)
O16 0.125(11) 0.099(11) 0.195(14) 0.017(11) 0.092(11) 0.010(9)
O17 0.103(11) 0.056(9) 0.092(10) -0.009(8) -0.066(9) -0.022(8)
O18 0.061(6) 0.090(7) 0.055(6) 0.005(5) 0.035(5) -0.009(5)
O19 0.116(10) 0.126(11) 0.108(9) -0.026(8) -0.058(8) 0.080(9)
N1 0.037(5) 0.025(5) 0.044(6) -0.002(4) 0.009(4) 0.005(4)
N2 0.023(4) 0.025(5) 0.034(5) -0.003(4) 0.004(4) 0.000(4)
N3 0.022(4) 0.024(4) 0.034(5) 0.001(4) 0.011(4) 0.009(3)
N4 0.030(5) 0.021(5) 0.052(7) -0.001(5) 0.016(4) 0.003(4)
N6 0.022(4) 0.054(7) 0.035(6) -0.022(5) 0.007(4) -0.006(4)
N7 0.041(6) 0.053(7) 0.064(7) -0.027(6) 0.031(6) -0.026(5)
N8 0.038(5) 0.031(5) 0.032(5) 0.003(4) 0.011(4) -0.006(4)
N9 0.038(5) 0.044(6) 0.033(5) -0.009(5) 0.013(4) -0.012(4)
N10 0.033(6) 0.045(7) 0.096(10) -0.014(6) 0.027(6) 0.000(5)
N11 0.064(10) 0.046(9) 0.044(8) -0.010(7) 0.012(7) -0.006(7)
F1 0.069(6) 0.106(8) 0.054(5) -0.005(5) 0.002(4) -0.001(5)
F2 0.080(6) 0.103(7) 0.047(5) 0.011(5) -0.013(4) 0.017(5)
F3 0.087(6) 0.061(6) 0.077(6) -0.016(5) 0.007(5) -0.020(5)
F4 0.211(16) 0.087(11) 0.160(14) 0.014(10) 0.141(13) -0.035(11)
F5 0.111(8) 0.087(7) 0.079(6) -0.005(5) 0.040(6) 0.036(6)
F6 0.134(13) 0.165(15) 0.093(11) 0.025(11) -0.001(10) 0.087(12)
F7 0.146(10) 0.172(12) 0.126(9) 0.057(9) 0.090(8) 0.095(9)
F8 0.083(8) 0.195(13) 0.173(12) 0.097(11) -0.021(8) 0.005(9)
F9 0.060(6) 0.187(13) 0.168(11) 0.102(10) 0.038(7) 0.012(7)
F10 0.169(14) 0.100(11) 0.056(7) 0.044(8) 0.000(8) 0.046(10)
F11 0.098(10) 0.150(13) 0.126(12) -0.087(11) -0.003(9) -0.057(10)
F12 0.129(9) 0.096(8) 0.065(6) 0.015(6) -0.036(6) -0.030(7)
F13 0.152(15) 0.047(9) 0.084(11) 0.011(8) -0.081(11) -0.044(10)
F14 0.102(10) 0.181(14) 0.066(8) -0.049(9) 0.065(7) -0.063(10)
F15 0.104(8) 0.106(8) 0.109(8) -0.007(7) -0.007(6) 0.065(7)
C1 0.051(8) 0.026(6) 0.066(9) -0.014(6) 0.030(7) 0.004(6)
C2 0.056(8) 0.033(7) 0.063(9) 0.000(7) 0.024(7) 0.010(6)
C3 0.055(8) 0.027(7) 0.069(9) -0.001(6) 0.023(7) 0.006(6)
C4 0.051(8) 0.045(8) 0.056(8) -0.006(7) 0.006(6) 0.005(6)
C5 0.041(7) 0.044(8) 0.052(8) -0.018(6) 0.002(6) 0.009(6)
C6 0.035(6) 0.036(7) 0.031(6) 0.009(5) 0.002(5) -0.002(5)
C7 0.047(7) 0.028(6) 0.034(6) 0.002(5) 0.008(5) -0.004(5)
C8 0.061(8) 0.032(7) 0.040(7) -0.020(5) 0.009(6) -0.017(6)
C9 0.045(7) 0.042(7) 0.041(7) -0.001(6) -0.004(5) -0.002(6)
C10 0.033(6) 0.037(7) 0.029(6) 0.007(5) -0.003(4) -0.003(5)
C11 0.032(6) 0.035(6) 0.032(6) -0.001(5) 0.000(4) -0.003(4)
C12 0.056(8) 0.050(7) 0.035(6) -0.002(5) 0.026(6) 0.004(6)
C13 0.032(6) 0.025(6) 0.065(8) -0.003(5) 0.019(5) -0.005(5)
C14 0.020(5) 0.033(7) 0.061(8) -0.009(6) -0.006(5) -0.001(5)
C15 0.040(6) 0.021(6) 0.050(7) -0.015(5) 0.000(5) -0.007(5)
C16 0.031(6) 0.038(8) 0.084(10) 0.014(7) 0.022(6) 0.005(5)
C17 0.046(7) 0.026(7) 0.065(8) -0.008(7) 0.021(6) -0.014(5)
C18 0.042(7) 0.027(7) 0.108(13) -0.021(8) 0.039(8) -0.004(5)
C19 0.042(7) 0.036(8) 0.081(11) -0.019(7) 0.023(7) -0.010(6)
C20 0.047(7) 0.034(7) 0.063(9) -0.005(7) 0.025(6) 0.000(6)
N5 0.032(6) 0.019(5) 0.119(10) 0.004(6) 0.019(6) 0.008(4)
C21 0.075(10) 0.063(10) 0.140(14) -0.051(10) 0.073(10) -0.046(8)
C22 0.113(13) 0.084(12) 0.167(16) -0.065(12) 0.101(13) -0.017(10)
C23 0.105(11) 0.092(11) 0.161(12) -0.023(9) 0.030(9) 0.008(9)
C24 0.060(10) 0.049(10) 0.202(18) 0.001(12) -0.019(11) 0.011(8)
C25 0.042(8) 0.048(9) 0.157(15) 0.017(10) -0.002(9) -0.012(7)
C26 0.027(5) 0.047(8) 0.028(6) -0.007(6) 0.003(4) -0.003(5)
C27 0.038(7) 0.072(11) 0.033(6) 0.001(8) 0.001(5) 0.013(8)
C28 0.039(6) 0.037(8) 0.047(7) -0.009(6) 0.010(5) 0.005(5)
C29 0.050(7) 0.054(9) 0.040(7) -0.016(6) 0.023(6) -0.004(6)
C30 0.039(6) 0.041(7) 0.034(6) 0.004(6) 0.011(5) 0.006(5)
C31 0.055(8) 0.040(8) 0.082(10) -0.036(7) 0.038(8) -0.015(6)
C32 0.063(9) 0.026(6) 0.083(10) -0.020(7) 0.045(8) -0.008(6)
C33 0.038(7) 0.046(8) 0.109(12) 0.005(8) 0.035(8) 0.010(6)
C34 0.038(7) 0.042(8) 0.085(10) 0.010(7) 0.011(7) -0.008(6)
C35 0.036(7) 0.049(8) 0.071(9) -0.019(7) 0.007(6) -0.004(6)
C36 0.066(9) 0.059(9) 0.023(6) 0.005(6) 0.008(6) -0.010(7)
C37 0.087(11) 0.041(8) 0.048(8) 0.007(7) 0.012(8) 0.000(7)
C38 0.069(9) 0.034(7) 0.058(8) 0.009(6) 0.026(7) -0.001(6)
C39 0.052(7) 0.030(7) 0.034(6) 0.003(5) 0.011(5) -0.008(5)
C40 0.039(6) 0.038(7) 0.035(6) -0.005(5) 0.002(5) 0.006(5)
C41 0.034(6) 0.046(8) 0.047(7) 0.003(6) 0.014(5) -0.005(6)
C42 0.052(8) 0.025(6) 0.053(8) 0.005(6) -0.003(6) 0.003(5)
C43 0.066(9) 0.034(7) 0.061(9) -0.007(7) -0.013(7) -0.015(6)
C44 0.057(8) 0.038(7) 0.049(8) -0.009(6) -0.001(6) -0.003(6)
C45 0.045(7) 0.037(7) 0.041(7) -0.006(5) 0.002(5) -0.007(5)
C46 0.079(10) 0.044(8) 0.132(14) -0.006(9) 0.071(10) 0.001(7)
C47 0.065(9) 0.049(8) 0.086(10) 0.005(7) 0.034(8) 0.010(7)
C48 0.060(7) 0.056(7) 0.100(9) -0.002(7) 0.032(7) -0.001(6)
C49 0.068(9) 0.052(9) 0.093(10) -0.013(8) -0.013(8) -0.018(7)
C50 0.053(7) 0.068(7) 0.095(8) -0.040(7) 0.010(6) 0.002(6)
C51 0.127(15) 0.048(9) 0.029(7) 0.005(6) -0.016(8) 0.008(9)
C52 0.096(9) 0.077(9) 0.071(8) 0.013(7) 0.020(7) 0.030(8)
C53 0.092(9) 0.103(10) 0.084(9) 0.032(8) -0.004(8) 0.008(8)
C54 0.056(9) 0.028(8) 0.026(8) -0.001(7) -0.016(7) 0.006(8)
C55 0.074(10) 0.089(11) 0.074(10) 0.005(9) 0.010(8) 0.011(9)
C56 0.072(10) 0.071(11) 0.058(9) 0.010(8) 0.010(7) 0.010(8)
C57 0.054(9) 0.125(16) 0.051(9) 0.024(10) -0.015(7) -0.038(10)
C58 0.081(10) 0.029(8) 0.041(8) 0.010(7) -0.022(7) -0.002(7)
C59 0.092(10) 0.056(9) 0.060(9) -0.006(7) -0.020(8) 0.031(8)
C60 0.051(7) 0.083(10) 0.020(5) -0.013(6) -0.021(5) 0.026(7)

loop_
_atom_type_symbol
_atom_type_description
_atom_type_scat_dispersion_real
_atom_type_scat_dispersion_imag
_atom_type_scat_source
C C 0.0033 0.0016 'International Tables Vol C Tables 4.2.6.8 and 6.1.1.4'
H H 0.0000 0.0000 'International Tables Vol C Tables 4.2.6.8 and 6.1.1.4'
N N 0.0061 0.0033 'International Tables Vol C Tables 4.2.6.8 and 6.1.1.4'
O O 0.0106 0.0060 'International Tables Vol C Tables 4.2.6.8 and 6.1.1.4'
F F 0.0171 0.0103 'International Tables Vol C Tables 4.2.6.8 and 6.1.1.4'
S S 0.1246 0.1234 'International Tables Vol C Tables 4.2.6.8 and 6.1.1.4'
K K 0.2009 0.2494 'International Tables Vol C Tables 4.2.6.8 and 6.1.1.4'
U U -9.6767 9.6646 'International Tables Vol C Tables 4.2.6.8 and 6.1.1.4'

loop_
_geom_angle_atom_site_label_1
_geom_angle_atom_site_label_2
_geom_angle_atom_site_label_3
_geom_angle
_geom_angle_site_symmetry_1
_geom_angle_site_symmetry_3
_geom_angle_publ_flag
O2 U1 O1 179.6(4) . . ?
O2 U1 N2 86.1(3) . . ?
O1 U1 N2 94.3(3) . . ?
O2 U1 N4 86.5(4) . . ?
O1 U1 N4 93.3(3) . . ?
N2 U1 N4 147.0(3) . . ?
O2 U1 N1 90.8(3) . . ?
O1 U1 N1 89.1(3) . . ?
N2 U1 N1 69.3(3) . . ?
N4 U1 N1 142.9(3) . . ?
O2 U1 N5 92.6(4) . . ?
O1 U1 N5 87.0(3) . . ?
N2 U1 N5 139.9(3) . . ?
N4 U1 N5 72.5(3) . . ?
N1 U1 N5 70.7(3) . . ?
O2 U1 N3 96.3(3) . . ?
O1 U1 N3 84.1(3) . . ?
N2 U1 N3 72.0(3) . . ?
N4 U1 N3 76.9(3) . . ?
N1 U1 N3 140.0(3) . . ?
N5 U1 N3 147.6(3) . . ?
O3 U2 O4 178.7(4) . . ?
O3 U2 N10 91.1(4) . . ?
O4 U2 N10 89.2(4) . . ?
O3 U2 N8 90.5(4) . . ?
O4 U2 N8 90.1(3) . . ?
N10 U2 N8 138.6(3) . . ?
O3 U2 N9 89.2(4) . . ?
O4 U2 N9 92.1(3) . . ?
N10 U2 N9 69.5(3) . . ?
N8 U2 N9 69.1(3) . . ?
O3 U2 N6 88.8(4) . . ?
O4 U2 N6 90.1(4) . . ?
N10 U2 N6 76.4(3) . . ?
N8 U2 N6 145.0(3) . . ?
N9 U2 N6 145.8(3) . . ?
O3 U2 N7 89.6(4) . . ?
O4 U2 N7 89.5(4) . . ?
N10 U2 N7 152.0(4) . . ?
N8 U2 N7 69.4(3) . . ?
N9 U2 N7 138.5(4) . . ?
N6 U2 N7 75.6(3) . . ?
O1 K1 O5 94.3(3) . . ?
O1 K1 O6 133.0(3) . 2_656 ?
O5 K1 O6 84.5(3) . 2_656 ?
O1 K1 O8 80.4(3) . . ?
O5 K1 O8 148.7(4) . . ?
O6 K1 O8 121.5(4) 2_656 . ?
O1 K1 O7 88.9(3) . 2_656 ?
O5 K1 O7 115.2(3) . 2_656 ?
O6 K1 O7 51.1(3) 2_656 2_656 ?
O8 K1 O7 95.6(4) . 2_656 ?
O13 K2 O3 98.6(4) 2_556 . ?
O13 K2 O11 108.1(4) 2_556 . ?
O3 K2 O11 137.2(3) . . ?
O13 K2 O10 85.8(4) 2_556 . ?
O3 K2 O10 123.5(4) . . ?
O11 K2 O10 91.9(4) . . ?
O13 K2 O12 120.3(4) 2_556 . ?
O3 K2 O12 87.4(3) . . ?
O11 K2 O12 50.3(3) . . ?
O10 K2 O12 137.7(4) . . ?
O13 K2 O9 116.6(5) 2_556 . ?
O3 K2 O9 85.9(4) . . ?
O11 K2 O9 109.9(6) . . ?
O10 K2 O9 44.8(3) . . ?
O12 K2 O9 123.1(5) . . ?
O16 K3 O4 110.4(5) 2_545 . ?
O16 K3 O17 93.3(5) 2_545 . ?
O4 K3 O17 90.3(3) . . ?
O16 K3 O14 116.1(6) 2_545 . ?
O4 K3 O14 127.8(4) . . ?
O17 K3 O14 108.8(5) . . ?
O16 K3 O15 163.4(5) 2_545 . ?
O4 K3 O15 84.2(3) . . ?
O17 K3 O15 94.6(5) . . ?
O14 K3 O15 47.3(4) . . ?
O6 S1 O5 113.3(6) . . ?
O6 S1 O7 113.5(6) . . ?
O5 S1 O7 117.4(6) . . ?
O6 S1 C51 105.5(6) . . ?
O5 S1 C51 101.8(7) . . ?
O7 S1 C51 103.2(6) . . ?
O8 S2 O9 126.1(16) . . ?
O8 S2 O10 102.7(10) . . ?
O9 S2 O10 101.9(15) . . ?
O8 S2 C52 105.6(9) . . ?
O9 S2 C52 114.9(14) . . ?
O10 S2 C52 102.2(10) . . ?
O12 S3 O11 114.4(7) . . ?
O12 S3 O13 115.2(7) . . ?
O11 S3 O13 116.1(7) . . ?
O12 S3 C53 101.8(8) . . ?
O11 S3 C53 105.3(10) . . ?
O13 S3 C53 101.3(9) . . ?
O15 S4 O16 110.6(11) . . ?
O15 S4 O14 116.1(11) . . ?
O16 S4 O14 102.8(11) . . ?
O15 S4 C54 114.0(11) . . ?
O16 S4 C54 104.5(12) . . ?
O14 S4 C54 107.8(10) . . ?
O19 S5 O18 115.2(8) . . ?
O19 S5 O17 121.3(9) . . ?
O18 S5 O17 113.9(7) . . ?
O19 S5 C55 106.4(8) . . ?
O18 S5 C55 101.7(8) . . ?
O17 S5 C55 93.1(9) . . ?
U1 O1 K1 173.1(4) . . ?
U2 O3 K2 177.0(5) . . ?
U2 O4 K3 168.0(4) . . ?
S1 O5 K1 137.7(7) . . ?
S1 O6 K1 98.7(5) . 2_646 ?
S1 O7 K1 95.9(4) . 2_646 ?
S2 O8 K1 104.9(7) . . ?
S2 O9 K2 100.7(14) . . ?
S2 O10 K2 111.4(10) . . ?
S3 O11 K2 99.3(5) . . ?
S3 O12 K2 92.5(5) . . ?
S3 O13 K2 137.8(6) . 2_546 ?
S4 O14 K3 105.1(8) . . ?
S4 O15 K3 91.0(8) . . ?
S4 O16 K3 127.5(11) . 2 ?
S5 O17 K3 162.9(8) . . ?
C1 N1 C5 117.5(11) . . ?
C1 N1 U1 120.6(8) . . ?
C5 N1 U1 121.9(8) . . ?
C6 N2 C10 118.5(10) . . ?
C6 N2 U1 121.6(7) . . ?
C10 N2 U1 119.1(7) . . ?
C15 N3 C11 117.8(10) . . ?
C15 N3 U1 124.1(8) . . ?
C11 N3 U1 118.0(7) . . ?
C20 N4 C16 117.6(13) . . ?
C20 N4 U1 122.4(9) . . ?
C16 N4 U1 120.0(10) . . ?
C21 N5 C25 120.0 . . ?
C21 N5 U1 120.5(5) . . ?
C25 N5 U1 118.6(5) . . ?
C26 N6 C30 116.5(12) . . ?
C26 N6 U2 122.4(8) . . ?
C30 N6 U2 121.1(9) . . ?
C31 N7 C35 121.5(13) . . ?
C31 N7 U2 118.9(10) . . ?
C35 N7 U2 119.0(9) . . ?
C36 N8 C40 116.0(11) . . ?
C36 N8 U2 124.2(9) . . ?
C40 N8 U2 119.6(7) . . ?
C45 N9 C41 116.0(11) . . ?
C45 N9 U2 122.4(8) . . ?
C41 N9 U2 121.6(8) . . ?
C50 N10 C46 117.4(7) . . ?
C50 N10 U2 121.2(6) . . ?
C46 N10 U2 120.3(12) . . ?
C60 N11 C56 118.3(15) . . ?
N1 C1 C2 124.4(13) . . ?
N1 C1 H1 117.8 . . ?
C2 C1 H1 117.8 . . ?
C3 C2 C1 117.3(13) . . ?
C3 C2 H2 121.4 . . ?
C1 C2 H2 121.4 . . ?
C4 C3 C2 117.9(12) . . ?
C4 C3 H3 121.1 . . ?
C2 C3 H3 121.1 . . ?
C5 C4 C3 119.0(14) . . ?
C5 C4 H4 120.4 . . ?
C3 C4 H4 120.4 . . ?
N1 C5 C4 123.9(13) . . ?
N1 C5 H5 118.0 . . ?
C4 C5 H5 118.1 . . ?
N2 C6 C7 121.7(11) . . ?
N2 C6 H6 119.1 . . ?
C7 C6 H6 119.2 . . ?
C8 C7 C6 119.3(12) . . ?
C8 C7 H7 120.4 . . ?
C6 C7 H7 120.3 . . ?
C7 C8 C9 118.2(11) . . ?
C7 C8 H8 120.9 . . ?
C9 C8 H8 120.9 . . ?
C10 C9 C8 120.2(11) . . ?
C10 C9 H9 119.9 . . ?
C8 C9 H9 119.9 . . ?
N2 C10 C9 122.1(11) . . ?
N2 C10 H10 118.9 . . ?
C9 C10 H10 118.9 . . ?
N3 C11 C12 123.0(10) . . ?
N3 C11 H11 118.4 . . ?
C12 C11 H11 118.5 . . ?
C11 C12 C13 117.6(11) . . ?
C11 C12 H12 121.2 . . ?
C13 C12 H12 121.2 . . ?
C14 C13 C12 117.7(10) . . ?
C14 C13 H13 121.1 . . ?
C12 C13 H13 121.1 . . ?
C15 C14 C13 119.9(11) . . ?
C15 C14 H14 120.1 . . ?
C13 C14 H14 120.1 . . ?
N3 C15 C14 123.9(12) . . ?
N3 C15 H15 118.0 . . ?
C14 C15 H15 118.0 . . ?
C17 C16 N4 124.8(17) . . ?
C17 C16 H16 117.4 . . ?
N4 C16 H16 117.6 . . ?
C16 C17 C18 116.6(16) . . ?
C16 C17 H17 121.9 . . ?
C18 C17 H17 121.7 . . ?
C19 C18 C17 119.0(13) . . ?
C19 C18 H18 120.5 . . ?
C17 C18 H18 120.5 . . ?
C18 C19 C20 120.0(15) . . ?
C18 C19 H19 120.0 . . ?
C20 C19 H19 120.0 . . ?
N4 C20 C19 121.9(14) . . ?
N4 C20 H20 119.1 . . ?
C19 C20 H20 119.1 . . ?
C21 N5 C25 120.0 . . ?
C21 N5 U1 120.5(5) . . ?
C25 N5 U1 118.6(5) . . ?
C22 C21 N5 120.0 . . ?
C22 C21 H21 120.0 . . ?
N5 C21 H21 120.0 . . ?
C21 C22 C23 120.0 . . ?
C21 C22 H22 120.0 . . ?
C23 C22 H22 120.0 . . ?
C22 C23 C24 120.0 . . ?
C22 C23 H23 120.0 . . ?
C24 C23 H23 120.0 . . ?
C23 C24 C25 120.0 . . ?
C23 C24 H24 120.0 . . ?
C25 C24 H24 120.0 . . ?
C24 C25 N5 120.0 . . ?
C24 C25 H25 120.0 . . ?
N5 C25 H25 120.0 . . ?
N6 C26 C27 125.9(12) . . ?
N6 C26 H26 117.0 . . ?
C27 C26 H26 117.2 . . ?
C26 C27 C28 117.0(15) . . ?
C26 C27 H27 121.3 . . ?
C28 C27 H27 121.3 . . ?
C29 C28 C27 117.0(14) . . ?
C29 C28 H28 121.5 . . ?
C27 C28 H28 121.7 . . ?
C30 C29 C28 121.5(12) . . ?
C30 C29 H29 119.3 . . ?
C28 C29 H29 119.3 . . ?
N6 C30 C29 121.9(12) . . ?
N6 C30 H30 119.0 . . ?
C29 C30 H30 119.0 . . ?
N7 C31 C32 120.6(16) . . ?
N7 C31 H31 119.7 . . ?
C32 C31 H31 119.5 . . ?
C33 C32 C31 118.3(14) . . ?
C33 C32 H32 120.8 . . ?
C31 C32 H32 121.1 . . ?
C32 C33 C34 122.1(13) . . ?
C32 C33 H33 119.0 . . ?
C34 C33 H33 118.9 . . ?
C35 C34 C33 115.7(15) . . ?
C35 C34 H34 122.2 . . ?
C33 C34 H34 122.2 . . ?
N7 C35 C34 121.8(14) . . ?
N7 C35 H35 119.1 . . ?
C34 C35 H35 119.1 . . ?
N8 C36 C37 125.1(13) . . ?
N8 C36 H36 117.5 . . ?
C37 C36 H36 117.4 . . ?
C38 C37 C36 117.6(13) . . ?
C38 C37 H37 121.3 . . ?
C36 C37 H37 121.2 . . ?
C37 C38 C39 118.0(13) . . ?
C37 C38 H38 120.9 . . ?
C39 C38 H38 120.9 . . ?
C40 C39 C38 118.3(12) . . ?
C40 C39 H39 120.9 . . ?
C38 C39 H39 120.9 . . ?
C39 C40 N8 124.9(11) . . ?
C39 C40 H40 117.5 . . ?
N8 C40 H40 117.6 . . ?
N9 C41 C42 125.2(13) . . ?
N9 C41 H41 117.5 . . ?
C42 C41 H41 117.4 . . ?
C41 C42 C43 115.9(13) . . ?
C41 C42 H42 122.0 . . ?
C43 C42 H42 122.1 . . ?
C42 C43 C44 120.5(13) . . ?
C42 C43 H43 119.7 . . ?
C44 C43 H43 119.8 . . ?
C45 C44 C43 118.5(13) . . ?
C45 C44 H44 120.6 . . ?
C43 C44 H44 120.7 . . ?
N9 C45 C44 123.9(13) . . ?
N9 C45 H45 118.0 . . ?
C44 C45 H45 118.1 . . ?
C47 C46 N10 135(2) . . ?
C47 C46 H46 112.3 . . ?
N10 C46 H46 112.4 . . ?
C46 C47 C48 107.1(16) . . ?
C46 C47 H47 126.7 . . ?
C48 C47 H47 126.6 . . ?
C47 C48 C49 125.4(18) . . ?
C47 C48 H48 117.2 . . ?
C49 C48 H48 116.9 . . ?
C50 C49 C48 119.0(19) . . ?
C50 C49 H49 120.7 . . ?
C48 C49 H49 120.9 . . ?
N10 C50 C49 115.8(18) . . ?
N10 C50 H50 122.4 . . ?
C49 C50 H50 121.9 . . ?
F2 C51 F3 109.1(12) . . ?
F2 C51 F1 108.4(15) . . ?
F3 C51 F1 110.1(15) . . ?
F2 C51 S1 111.3(13) . . ?
F3 C51 S1 110.2(13) . . ?
F1 C51 S1 107.6(10) . . ?
F4 C52 F5 120(2) . . ?
F4 C52 F6 105(2) . . ?
F5 C52 F6 102.0(17) . . ?
F4 C52 S2 108.8(17) . . ?
F5 C52 S2 115.6(14) . . ?
F6 C52 S2 103.1(16) . . ?
F7 C53 F8 103.7(18) . . ?
F7 C53 F9 106.9(16) . . ?
F8 C53 F9 111.6(18) . . ?
F7 C53 S3 112.7(14) . . ?
F8 C53 S3 112.9(13) . . ?
F9 C53 S3 108.9(12) . . ?
F11 C54 F10 102.1(19) . . ?
F11 C54 F12 104(2) . . ?
F10 C54 F12 106.1(18) . . ?
F11 C54 S4 115.4(19) . . ?
F10 C54 S4 114(2) . . ?
F12 C54 S4 113.6(13) . . ?
F15 C55 F13 107.4(10) . . ?
F15 C55 F14 104.6(10) . . ?
F13 C55 F14 105.0(10) . . ?
F15 C55 S5 118.8(10) . . ?
F13 C55 S5 106.5(12) . . ?
F14 C55 S5 113.6(11) . . ?
C57 C56 N11 118.3(16) . . ?
C57 C56 H56 121.0 . . ?
N11 C56 H56 120.7 . . ?
C56 C57 C58 121.2(16) . . ?
C56 C57 H57 119.3 . . ?
C58 C57 H57 119.3 . . ?
C59 C58 C57 118.2(18) . . ?
C57 C58 H58 121.0 . . ?
C59 C58 H58 121.3 . . ?
C58 C59 C60 118.7(19) . . ?
C60 C59 H59 120.5 . . ?
C58 C59 H59 120.3 . . ?
N11 C60 C59 125.2(16) . . ?
C59 C60 H60 117.5 . . ?
N11 C60 H60 117.4 . . ?

loop_
_geom_bond_atom_site_label_1
_geom_bond_atom_site_label_2
_geom_bond_distance
_geom_bond_site_symmetry_2
_geom_bond_publ_flag
U1 O2 1.816(8) . ?
U1 O1 1.855(8) . ?
U1 N2 2.608(9) . ?
U1 N4 2.615(10) . ?
U1 N1 2.614(10) . ?
U1 N5 2.617(7) . ?
U1 N3 2.622(8) . ?
U1 K1 4.458(3) . ?
U2 O3 1.823(8) . ?
U2 O4 1.844(8) . ?
U2 N10 2.588(11) . ?
U2 N8 2.591(10) . ?
U2 N9 2.607(10) . ?
U2 N6 2.606(11) . ?
U2 N7 2.638(10) . ?
U2 K2 4.477(3) . ?
U2 K3 4.492(3) . ?
K1 O1 2.611(9) . ?
K1 O5 2.684(10) . ?
K1 O6 2.773(10) 2_656 ?
K1 O8 2.802(12) . ?
K1 O7 2.826(10) 2_656 ?
K2 O13 2.612(12) 2_556 ?
K2 O3 2.655(9) . ?
K2 O11 2.721(12) . ?
K2 O10 2.791(18) . ?
K2 O12 2.897(13) . ?
K2 O9 3.07(3) . ?
K3 O16 2.642(16) 2_545 ?
K3 O4 2.672(9) . ?
K3 O17 2.787(11) . ?
K3 O14 2.797(18) . ?
K3 O15 3.18(2) . ?
S1 O6 1.431(9) . ?
S1 O5 1.438(10) . ?
S1 O7 1.456(9) . ?
S1 C51 1.85(2) . ?
S2 O9 1.409(10) . ?
S2 O8 1.423(8) . ?
S2 O10 1.486(10) . ?
S2 C52 1.786(19) . ?
S3 O12 1.409(10) . ?
S3 O11 1.438(10) . ?
S3 O13 1.449(12) . ?
S3 C53 1.800(10) . ?
S4 O15 1.381(13) . ?
S4 O16 1.429(19) . ?
S4 O14 1.475(19) . ?
S4 C54 1.61(2) . ?
S5 O19 1.349(10) . ?
S5 O18 1.459(10) . ?
S5 O17 1.463(11) . ?
S5 C55 1.670(17) . ?
O6 K1 2.774(10) 2_646 ?
O7 K1 2.826(10) 2_646 ?
O13 K2 2.612(12) 2_546 ?
O16 K3 2.642(16) 2 ?
N1 C1 1.276(17) . ?
N1 C5 1.333(16) . ?
N2 C6 1.341(15) . ?
N2 C10 1.349(14) . ?
N3 C15 1.303(14) . ?
N3 C11 1.346(14) . ?
N4 C20 1.325(18) . ?
N4 C16 1.369(18) . ?
N6 C26 1.336(18) . ?
N6 C30 1.356(15) . ?
N7 C31 1.316(17) . ?
N7 C35 1.322(19) . ?
N8 C36 1.300(16) . ?
N8 C40 1.373(15) . ?
N9 C45 1.328(15) . ?
N9 C41 1.357(16) . ?
N10 C50 1.329(17) . ?
N10 C46 1.36(2) . ?
N11 C60 1.31(2) . ?
N11 C56 1.38(2) . ?
F1 C51 1.332(19) . ?
F2 C51 1.304(16) . ?
F3 C51 1.316(18) . ?
F4 C52 1.17(2) . ?
F5 C52 1.24(2) . ?
F6 C52 1.40(3) . ?
F7 C53 1.32(3) . ?
F8 C53 1.32(2) . ?
F9 C53 1.36(2) . ?
F10 C54 1.31(3) . ?
F11 C54 1.26(3) . ?
F12 C54 1.48(3) . ?
F13 C55 1.377(10) . ?
F14 C55 1.379(10) . ?
F15 C55 1.367(10) . ?
F15 K3 2.919(11) 2_545 ?
C1 C2 1.416(17) . ?
C1 H1 0.9300 . ?
C2 C3 1.39(2) . ?
C2 H2 0.9300 . ?
C3 C4 1.382(19) . ?
C3 H3 0.9300 . ?
C4 C5 1.363(18) . ?
C4 H4 0.9300 . ?
C5 H5 0.9300 . ?
C6 C7 1.403(18) . ?
C6 H6 0.9300 . ?
C7 C8 1.374(17) . ?
C7 H7 0.9300 . ?
C8 C9 1.382(19) . ?
C8 H8 0.9300 . ?
C9 C10 1.369(17) . ?
C9 H9 0.9300 . ?
C10 H10 0.9300 . ?
C11 C12 1.382(16) . ?
C11 H11 0.9300 . ?
C12 C13 1.409(18) . ?
C12 H12 0.9300 . ?
C13 C14 1.375(18) . ?
C13 H13 0.9300 . ?
C14 C15 1.356(18) . ?
C14 H14 0.9300 . ?
C15 H15 0.9300 . ?
C16 C17 1.35(2) . ?
C16 H16 0.9300 . ?
C17 C18 1.42(2) . ?
C17 H17 0.9300 . ?
C18 C19 1.38(2) . ?
C18 H18 0.9300 . ?
C19 C20 1.381(19) . ?
C19 H19 0.9300 . ?
C20 H20 0.9300 . ?
N5 C21 1.3900 . ?
N5 C25 1.3900 . ?
C21 C22 1.3900 . ?
C21 H21 0.9300 . ?
C22 C23 1.3900 . ?
C22 H22 0.9300 . ?
C23 C24 1.3900 . ?
C23 H23 0.9300 . ?
C24 C25 1.3900 . ?
C24 H24 0.9300 . ?
C25 H25 0.9300 . ?
C26 C27 1.37(3) . ?
C26 H26 0.9300 . ?
C27 C28 1.422(18) . ?
C27 H27 0.9300 . ?
C28 C29 1.386(19) . ?
C28 H28 0.9300 . ?
C29 C30 1.363(19) . ?
C29 H29 0.9300 . ?
C30 H30 0.9300 . ?
C31 C32 1.41(2) . ?
C31 H31 0.9300 . ?
C32 C33 1.32(2) . ?
C32 H32 0.9300 . ?
C33 C34 1.42(2) . ?
C33 H33 0.9300 . ?
C34 C35 1.394(18) . ?
C34 H34 0.9300 . ?
C35 H35 0.9300 . ?
C36 C37 1.40(2) . ?
C36 H36 0.9300 . ?
C37 C38 1.39(2) . ?
C37 H37 0.9300 . ?
C38 C39 1.418(18) . ?
C38 H38 0.9300 . ?
C39 C40 1.335(17) . ?
C39 H39 0.9300 . ?
C40 H40 0.9300 . ?
C41 C42 1.359(19) . ?
C41 H41 0.9300 . ?
C42 C43 1.375(19) . ?
C42 H42 0.9300 . ?
C43 C44 1.39(2) . ?
C43 H43 0.9300 . ?
C44 C45 1.338(18) . ?
C44 H44 0.9300 . ?
C45 H45 0.9300 . ?
C46 C47 1.28(3) . ?
C46 H46 0.9300 . ?
C47 C48 1.38(3) . ?
C47 H47 0.9300 . ?
C48 C49 1.41(3) . ?
C48 H48 0.9300 . ?
C49 C50 1.41(3) . ?
C49 H49 0.9300 . ?
C50 H50 0.9300 . ?
C56 C57 1.34(2) . ?
C56 H56 0.9300 . ?
C57 C58 1.37(3) . ?
C57 H57 0.9300 . ?
C58 C59 1.38(3) . ?
C58 H58 0.9300 . ?
C59 C60 1.29(3) . ?
C59 H59 0.9300 . ?
C60 H60 0.9300 . ?
